data_7003562
loop_
_publ_author_name
'Chaves, S\'ilvia'
'Gil, Marco'
'Can\'ario, S\'onia'
'Jelic, Ratomir'
'Rom\~ao, Maria Jo\~ao'
'Trinc\~ao, Jos\'e'
'Herdtweck, Eberhardt'
'Sousa, Joana'
'Diniz, Carmen'
'Fresco, Paula'
'Santos, M. Am\'elia'

_publ_section_title
;
 Biologically relevant O,S-donor compounds. Synthesis, molybdenum
 complexation and xanthine oxidase inhibition
;
_journal_issue 13
_journal_name_full 'Dalton Transactions'
_journal_page_first 1773
_journal_page_last 1782
_journal_paper_doi 10.1039/b717172b
_journal_year 2008
_chemical_formula_moiety 'C12 H10 Mo2 O9 S2'
_chemical_formula_sum 'C12 H10 Mo2 O9 S2'
_chemical_formula_weight 554.22
_chemical_name_systematic ?
_space_group_IT_number 15
_symmetry_cell_setting monoclinic
_symmetry_Int_Tables_number 15
_symmetry_space_group_name_Hall '-C 2yc'
_symmetry_space_group_name_H-M 'C 1 2/c 1'
_atom_sites_solution_hydrogens difmap
_atom_sites_solution_primary direct
_atom_sites_solution_secondary difmap
_cell_angle_alpha 90
_cell_angle_beta 108.7833(6)
_cell_angle_gamma 90
_cell_formula_units_Z 8
_cell_length_a 31.3625(3)
_cell_length_b 8.8600(1)
_cell_length_c 12.3099(1)
_cell_measurement_reflns_used 3170
_cell_measurement_temperature 173(1)
_cell_measurement_theta_max 25.33
_cell_measurement_theta_min 1.37
_cell_volume 3238.40(6)
_computing_cell_refinement 'DENZO (Nonius, 2001b)'
_computing_data_collection 'Kappa-CCD Control Software (Nonius, 2001a)'
_computing_data_reduction 'DENZO (Nonius, 2001b)'
_computing_molecular_graphics 'PLATON (Spek, 2007)'
_computing_publication_material 'PLATON (Spek, 2007)'
_computing_structure_refinement 'SHELXL97 (Sheldrick, 1998)'
_computing_structure_solution 'SIR92 (Altomare, 1994)'
_diffrn_ambient_temperature 173(1)
_diffrn_detector ' CCD plate '
_diffrn_detector_area_resol_mean 18
_diffrn_measured_fraction_theta_full 1.000
_diffrn_measured_fraction_theta_max 1.000
_diffrn_measurement_device ' \k-geometry diffractometer '
_diffrn_measurement_device_type ' Nonius \k-CCD diffractometer'
_diffrn_measurement_method ' phi- and omega-rotation '
_diffrn_radiation_monochromator graphite
_diffrn_radiation_source 'NONIUS FR 591 rotating anode'
_diffrn_radiation_type 'Mo K\a'
_diffrn_radiation_wavelength 0.71073
_diffrn_reflns_av_R_equivalents 0.044
_diffrn_reflns_av_sigmaI/netI 0.0234
_diffrn_reflns_limit_h_max 37
_diffrn_reflns_limit_h_min -37
_diffrn_reflns_limit_k_max 10
_diffrn_reflns_limit_k_min -10
_diffrn_reflns_limit_l_max 14
_diffrn_reflns_limit_l_min -14
_diffrn_reflns_number 37862
_diffrn_reflns_theta_full 25.33
_diffrn_reflns_theta_max 25.33
_diffrn_reflns_theta_min 1.37
_diffrn_standards_decay_% 0
_exptl_absorpt_coefficient_mu 1.853
_exptl_absorpt_correction_T_max 0.913
_exptl_absorpt_correction_T_min 0.823
_exptl_absorpt_correction_type multi-scan
_exptl_absorpt_process_details '(applied during the scaling procedure; Nonius, 2001b)'
_exptl_crystal_colour yellow
_exptl_crystal_density_diffrn 2.273
_exptl_crystal_density_meas ?
_exptl_crystal_density_method none
_exptl_crystal_description fragment
_exptl_crystal_F_000 2160
_exptl_crystal_size_max 0.13
_exptl_crystal_size_mid 0.13
_exptl_crystal_size_min 0.05
_refine_diff_density_max 0.349
_refine_diff_density_min -0.420
_refine_diff_density_rms 0.074
_refine_ls_extinction_method none
_refine_ls_goodness_of_fit_ref 1.060
_refine_ls_hydrogen_treatment refall
_refine_ls_matrix_type full
_refine_ls_number_parameters 266
_refine_ls_number_reflns 2966
_refine_ls_number_restraints 0
_refine_ls_restrained_S_all 1.060
_refine_ls_R_factor_all 0.0255
_refine_ls_R_factor_gt 0.0204
_refine_ls_shift/su_max 0.001
_refine_ls_shift/su_mean 0.000
_refine_ls_structure_factor_coef Fsqd
_refine_ls_weighting_details 'w=1/[\s^2^(Fo^2^)+(0.0167P)^2^+7.8083P] where P=(Fo^2^+2Fc^2^)/3'
_refine_ls_weighting_scheme sigma
_refine_ls_wR_factor_gt 0.0457
_refine_ls_wR_factor_ref 0.0476
_reflns_number_gt 2682
_reflns_number_total 2966
_reflns_threshold_expression I>2\s(I)
_cod_data_source_file b717172b.txt
_cod_data_source_block LISB-4420-173
_cod_depositor_comments
;
The following automatic conversions were performed:
'_symmetry_cell_setting' value 'Monoclinic' changed to 'monoclinic'
according to '/home/saulius/struct/CIF-dictionaries/cif_core.dic'
dictionary named 'cif_core.dic' version 2.4.1 from 2010-06-29.

Automatic conversion script
Id: cif_fix_enum 1527 2010-12-29 10:47:43Z saulius 

The following automatic conversions were performed:

'_exptl_crystal_density_meas' value 'none' was changed to '?' - the
value is perceived as not measured.

Automatic conversion script
Id: cif_fix_values 3008 2015-01-20 13:52:24Z robertas 
;
_cod_original_sg_symbol_H-M 'C 2/c'
_cod_database_code 7003562

loop_
_symmetry_equiv_pos_site_id
_symmetry_equiv_pos_as_xyz
1 x,y,z
2 -x,y,1/2-z
3 -x,-y,-z
4 x,-y,1/2+z
5 1/2+x,1/2+y,z
6 1/2-x,1/2+y,1/2-z
7 1/2-x,1/2-y,-z
8 1/2+x,1/2-y,1/2+z

loop_
_atom_site_aniso_label
_atom_site_aniso_U_11
_atom_site_aniso_U_22
_atom_site_aniso_U_33
_atom_site_aniso_U_23
_atom_site_aniso_U_13
_atom_site_aniso_U_12
Mo1 0.0184(1) 0.0173(1) 0.0167(1) -0.0039(1) 0.0063(1) -0.0010(1)
Mo2 0.0194(1) 0.0186(1) 0.0167(1) 0.0008(1) 0.0071(1) -0.0027(1)
S1 0.0250(4) 0.0136(3) 0.0253(4) 0.0001(3) 0.0114(3) -0.0010(3)
S2 0.0254(4) 0.0169(3) 0.0197(3) -0.0027(3) 0.0074(3) -0.0012(3)
O1 0.0203(10) 0.0247(10) 0.0236(10) -0.0043(8) 0.0072(9) 0.0004(8)
O2 0.0227(10) 0.0222(10) 0.0271(10) -0.0075(8) 0.0072(9) 0.0006(8)
O3 0.0214(10) 0.0249(10) 0.0151(9) -0.0009(8) 0.0075(8) -0.0005(8)
O4 0.0283(11) 0.0199(10) 0.0284(11) 0.0035(8) 0.0113(9) -0.0027(8)
O5 0.0221(11) 0.0337(12) 0.0221(10) -0.0004(8) 0.0077(9) -0.0036(9)
O14 0.0259(11) 0.0203(10) 0.0199(10) -0.0002(8) 0.0108(8) 0.0012(8)
O18 0.0202(10) 0.0160(9) 0.0170(9) -0.0019(7) 0.0091(8) -0.0009(8)
O24 0.0221(10) 0.0220(10) 0.0208(10) 0.0020(8) 0.0079(8) -0.0009(8)
O28 0.0240(10) 0.0174(9) 0.0157(9) -0.0002(7) 0.0059(8) -0.0009(8)
C11 0.0142(14) 0.0179(13) 0.0156(13) 0.0015(10) 0.0011(11) 0.0001(11)
C12 0.0169(14) 0.0192(14) 0.0184(14) 0.0068(11) 0.0042(11) 0.0010(11)
C13 0.0234(16) 0.0302(16) 0.0177(14) 0.0027(12) 0.0100(13) 0.0013(12)
C15 0.0168(13) 0.0207(14) 0.0164(13) -0.0003(11) 0.0059(11) -0.0005(11)
C16 0.0151(14) 0.0166(13) 0.0142(13) -0.0004(10) 0.0024(11) -0.0001(10)
C17 0.0295(18) 0.0146(14) 0.0239(16) -0.0025(12) 0.0105(14) -0.0022(13)
C21 0.0152(14) 0.0198(14) 0.0203(13) -0.0005(11) 0.0090(11) -0.0008(11)
C22 0.0195(15) 0.0264(16) 0.0186(14) -0.0059(13) 0.0079(12) -0.0010(12)
C23 0.0196(15) 0.0351(17) 0.0163(15) 0.0026(13) 0.0049(12) 0.0017(13)
C25 0.0172(14) 0.0214(14) 0.0182(14) -0.0007(11) 0.0084(11) -0.0001(11)
C26 0.0133(13) 0.0224(14) 0.0168(14) -0.0007(11) 0.0069(11) -0.0016(11)
C27 0.0253(17) 0.0185(14) 0.0274(17) 0.0027(12) 0.0107(14) -0.0009(12)

loop_
_atom_site_label
_atom_site_type_symbol
_atom_site_thermal_displace_type
_atom_site_fract_x
_atom_site_fract_y
_atom_site_fract_z
_atom_site_occupancy
_atom_site_U_iso_or_equiv
_atom_site_calc_flag
_atom_site_refinement_flags
Mo1 Mo Uani 0.08994(1) 0.63263(2) 0.09450(2) 1.000 0.0173(1) . .
Mo2 Mo Uani 0.16212(1) 0.89080(3) 0.17615(2) 1.000 0.0179(1) . .
S1 S Uani 0.06601(2) 0.53501(7) 0.25437(6) 1.000 0.0205(2) . .
S2 S Uani 0.17941(2) 0.94526(7) 0.38286(6) 1.000 0.0206(2) . .
O1 O Uani 0.03943(6) 0.6439(2) -0.01127(16) 1.000 0.0228(6) . .
O2 O Uani 0.10929(6) 0.4571(2) 0.07957(16) 1.000 0.0242(6) . .
O3 O Uani 0.12756(6) 0.7715(2) 0.04878(14) 1.000 0.0201(6) . .
O4 O Uani 0.14268(7) 1.0706(2) 0.14749(16) 1.000 0.0250(6) . .
O5 O Uani 0.21477(6) 0.8975(2) 0.16546(16) 1.000 0.0258(6) . .
O14 O Uani 0.04148(6) 0.9726(2) 0.40490(15) 1.000 0.0212(6) . .
O18 O Uani 0.08452(6) 0.83573(19) 0.18546(14) 1.000 0.0170(5) . .
O24 O Uani 0.19926(6) 0.4754(2) 0.52065(15) 1.000 0.0214(6) . .
O28 O Uani 0.16385(6) 0.6684(2) 0.24900(15) 1.000 0.0192(5) . .
C11 C Uani 0.05681(8) 0.7005(3) 0.3150(2) 1.000 0.0168(8) . .
C12 C Uani 0.03803(9) 0.7067(3) 0.4044(2) 1.000 0.0185(8) . .
C13 C Uani 0.03155(10) 0.8410(3) 0.4464(2) 1.000 0.0230(9) . .
C15 C Uani 0.05928(9) 0.9726(3) 0.3175(2) 1.000 0.0178(8) . .
C16 C Uani 0.06766(8) 0.8382(3) 0.2718(2) 1.000 0.0159(8) . .
C17 C Uani 0.06631(11) 1.1261(3) 0.2795(3) 1.000 0.0222(9) . .
C21 C Uani 0.18762(9) 0.7655(3) 0.4386(2) 1.000 0.0177(8) . .
C22 C Uani 0.20387(9) 0.7361(3) 0.5571(2) 1.000 0.0211(9) . .
C23 C Uani 0.20876(10) 0.5921(3) 0.5932(3) 1.000 0.0239(9) . .
C25 C Uani 0.18371(9) 0.4970(3) 0.4054(2) 1.000 0.0183(8) . .
C26 C Uani 0.17773(9) 0.6419(3) 0.3619(2) 1.000 0.0170(8) . .
C27 C Uani 0.17633(11) 0.3531(3) 0.3417(3) 1.000 0.0232(9) . .
H121 H Uiso 0.0306(9) 0.624(3) 0.430(2) 1.000 0.008(7) . .
H131 H Uiso 0.0186(10) 0.855(3) 0.504(3) 1.000 0.026(8) . .
H171 H Uiso 0.0834(11) 1.127(3) 0.227(3) 1.000 0.039(9) . .
H172 H Uiso 0.0801(11) 1.179(4) 0.338(3) 1.000 0.034(9) . .
H173 H Uiso 0.0373(12) 1.174(4) 0.241(3) 1.000 0.045(10) . .
H221 H Uiso 0.2108(9) 0.806(3) 0.607(2) 1.000 0.012(7) . .
H231 H Uiso 0.2188(9) 0.563(3) 0.666(3) 1.000 0.018(7) . .
H271 H Uiso 0.1617(10) 0.287(3) 0.376(2) 1.000 0.027(8) . .
H272 H Uiso 0.2063(12) 0.314(4) 0.343(3) 1.000 0.041(9) . .
H273 H Uiso 0.1579(11) 0.370(3) 0.262(3) 1.000 0.034(9) . .

loop_
_atom_type_symbol
_atom_type_description
_atom_type_scat_dispersion_real
_atom_type_scat_dispersion_imag
_atom_type_scat_source
S S 0.1246 0.1234 'International Tables Vol C Tables 4.2.6.8 and 6.1.1.4'
O O 0.0106 0.0060 'International Tables Vol C Tables 4.2.6.8 and 6.1.1.4'
Mo Mo -1.6832 0.6857 'International Tables Vol C Tables 4.2.6.8 and 6.1.1.4'
H H 0.0000 0.0000 'International Tables Vol C Tables 4.2.6.8 and 6.1.1.4'
C C 0.0033 0.0016 'International Tables Vol C Tables 4.2.6.8 and 6.1.1.4'

loop_
_geom_angle_atom_site_label_1
_geom_angle_atom_site_label_2
_geom_angle_atom_site_label_3
_geom_angle
_geom_angle_site_symmetry_1
_geom_angle_site_symmetry_2
_geom_angle_site_symmetry_3
_geom_angle_publ_flag
S1 Mo1 O1 100.55(7) . . . yes
S1 Mo1 O2 88.65(7) . . . yes
S1 Mo1 O3 146.38(5) . . . yes
S1 Mo1 O18 77.52(5) . . . yes
S1 Mo1 O28 83.33(5) . . . yes
O1 Mo1 O2 104.36(9) . . . yes
O1 Mo1 O3 104.37(8) . . . yes
O1 Mo1 O18 97.99(8) . . . yes
O1 Mo1 O28 169.35(7) . . . yes
O2 Mo1 O3 106.34(9) . . . yes
O2 Mo1 O18 155.56(8) . . . yes
O2 Mo1 O28 85.55(8) . . . yes
O3 Mo1 O18 76.99(7) . . . yes
O3 Mo1 O28 68.49(7) . . . yes
O18 Mo1 O28 73.01(6) . . . yes
S2 Mo2 O3 146.14(6) . . . yes
S2 Mo2 O4 88.62(7) . . . yes
S2 Mo2 O5 100.16(7) . . . yes
S2 Mo2 O18 83.45(4) . . . yes
S2 Mo2 O28 77.45(5) . . . yes
O3 Mo2 O4 106.07(9) . . . yes
O3 Mo2 O5 105.32(9) . . . yes
O3 Mo2 O18 68.26(7) . . . yes
O3 Mo2 O28 76.57(7) . . . yes
O4 Mo2 O5 104.09(10) . . . yes
O4 Mo2 O18 84.49(9) . . . yes
O4 Mo2 O28 154.19(9) . . . yes
O5 Mo2 O18 170.69(7) . . . yes
O5 Mo2 O28 99.73(8) . . . yes
O18 Mo2 O28 72.53(7) . . . yes
Mo1 S1 C11 100.61(9) . . . yes
Mo2 S2 C21 100.65(8) . . . yes
Mo1 O3 Mo2 110.81(8) . . . yes
C13 O14 C15 120.2(2) . . . yes
Mo1 O18 Mo2 84.21(6) . . . yes
Mo1 O18 C16 123.14(16) . . . yes
Mo2 O18 C16 132.13(15) . . . yes
C23 O24 C25 121.2(2) . . . yes
Mo1 O28 Mo2 84.64(6) . . . yes
Mo1 O28 C26 132.88(17) . . . yes
Mo2 O28 C26 123.27(16) . . . yes
S1 C11 C12 123.1(2) . . . yes
S1 C11 C16 118.68(19) . . . yes
C12 C11 C16 118.2(2) . . . no
C11 C12 C13 119.4(3) . . . no
O14 C13 C12 122.7(2) . . . yes
O14 C15 C16 120.2(2) . . . yes
O14 C15 C17 113.0(2) . . . yes
C16 C15 C17 126.8(3) . . . no
O18 C16 C11 119.4(2) . . . yes
O18 C16 C15 121.2(2) . . . yes
C11 C16 C15 119.4(2) . . . no
S2 C21 C22 122.9(2) . . . yes
S2 C21 C26 118.57(18) . . . yes
C22 C21 C26 118.5(2) . . . no
C21 C22 C23 118.9(3) . . . no
O24 C23 C22 122.5(3) . . . yes
O24 C25 C26 119.7(2) . . . yes
O24 C25 C27 112.1(2) . . . yes
C26 C25 C27 128.2(2) . . . no
O28 C26 C21 119.1(2) . . . yes
O28 C26 C25 121.7(2) . . . yes
C21 C26 C25 119.2(2) . . . no
C11 C12 H121 119.0(18) . . . no
C13 C12 H121 121.6(18) . . . no
O14 C13 H131 112.5(17) . . . no
C12 C13 H131 124.7(17) . . . no
C15 C17 H171 113.1(16) . . . no
C15 C17 H172 109(2) . . . no
C15 C17 H173 110(2) . . . no
H171 C17 H172 109(3) . . . no
H171 C17 H173 108(3) . . . no
H172 C17 H173 108(3) . . . no
C21 C22 H221 122.5(17) . . . no
C23 C22 H221 118.5(17) . . . no
O24 C23 H231 112.4(18) . . . no
C22 C23 H231 125.2(18) . . . no
C25 C27 H271 108.7(16) . . . no
C25 C27 H272 108(2) . . . no
C25 C27 H273 110.0(16) . . . no
H271 C27 H272 112(3) . . . no
H271 C27 H273 110(3) . . . no
H272 C27 H273 109(3) . . . no

loop_
_geom_bond_atom_site_label_1
_geom_bond_atom_site_label_2
_geom_bond_distance
_geom_bond_site_symmetry_1
_geom_bond_site_symmetry_2
_geom_bond_publ_flag
Mo1 S1 2.4770(7) . . yes
Mo1 O1 1.6990(19) . . yes
Mo1 O2 1.7007(18) . . yes
Mo1 O3 1.9106(19) . . yes
Mo1 O18 2.1548(17) . . yes
Mo1 O28 2.5003(19) . . yes
Mo2 S2 2.4725(7) . . yes
Mo2 O3 1.9121(17) . . yes
Mo2 O4 1.7016(18) . . yes
Mo2 O5 1.699(2) . . yes
Mo2 O18 2.521(2) . . yes
Mo2 O28 2.1584(18) . . yes
S1 C11 1.711(3) . . yes
S2 C21 1.720(3) . . yes
O14 C13 1.349(3) . . yes
O14 C15 1.362(3) . . yes
O18 C16 1.331(3) . . yes
O24 C23 1.336(4) . . yes
O24 C25 1.357(3) . . yes
O28 C26 1.337(3) . . yes
C11 C12 1.407(4) . . no
C11 C16 1.416(4) . . no
C12 C13 1.339(4) . . no
C15 C16 1.378(4) . . no
C15 C17 1.478(4) . . no
C21 C22 1.406(3) . . no
C21 C26 1.414(4) . . no
C22 C23 1.344(4) . . no
C25 C26 1.380(4) . . no
C25 C27 1.476(4) . . no
C12 H121 0.86(3) . . no
C13 H131 0.93(3) . . no
C17 H171 0.96(4) . . no
C17 H172 0.85(4) . . no
C17 H173 0.98(4) . . no
C22 H221 0.85(3) . . no
C23 H231 0.89(3) . . no
C27 H271 0.93(3) . . no
C27 H272 1.00(4) . . no
C27 H273 0.98(3) . . no
